data_7105086
loop_
_publ_author_name
'Jean-Baptiste Sortais'
'Tanja Voss'
'Gerald Kehr'
'Roland Fr\"ohlich'
'Gerhard Erker'

_publ_section_title
;
 1,2-Olefin addition of a frustrated amine--borane Lewis pair
;
_journal_name_full 'Chem. Commun.'
_journal_page_first 7417
_journal_page_last 7418
_journal_paper_doi 10.1039/b915657g
_journal_year 2009
_chemical_formula_sum 'C35 H21 B F15 Fe N O'
_chemical_formula_weight 823.19
_chemical_name_systematic
;
?
;
_space_group_IT_number 2
_symmetry_cell_setting triclinic
_symmetry_space_group_name_Hall '-P 1'
_symmetry_space_group_name_H-M 'P -1'
_atom_sites_solution_hydrogens geom
_atom_sites_solution_primary direct
_atom_sites_solution_secondary difmap
_audit_creation_method SHELXL-97
_cell_angle_alpha 105.859(1)
_cell_angle_beta 96.052(1)
_cell_angle_gamma 103.077(1)
_cell_formula_units_Z 2
_cell_length_a 9.6199(2)
_cell_length_b 11.9463(3)
_cell_length_c 14.9994(5)
_cell_measurement_reflns_used 3967
_cell_measurement_temperature 223(2)
_cell_measurement_theta_max 27.88
_cell_measurement_theta_min 0.41
_cell_volume 1589.21(7)
_computing_cell_refinement 'Collect (Nonius B.V., 1998)'
_computing_data_collection 'Collect (Nonius B.V., 1998)'
_computing_data_reduction 'Denzo-SMN (otwinowski & Minor, 1997)'
_computing_molecular_graphics 'SCHAKAL (Keller, 1997)'
_computing_publication_material 'SHELXL-97 (Sheldrick, 1997)'
_computing_structure_refinement 'SHELXL-97 (Sheldrick, 1997)'
_computing_structure_solution 'SHELXS-97 (Sheldrick, 1990)'
_diffrn_ambient_temperature 223(2)
_diffrn_measured_fraction_theta_full 0.998
_diffrn_measured_fraction_theta_max 0.998
_diffrn_measurement_device_type 'Nonius KappaCCD'
_diffrn_measurement_method '\w and \f scans'
_diffrn_radiation_monochromator graphite
_diffrn_radiation_source 'rotating anode Nonius FR591'
_diffrn_radiation_type MoK\a
_diffrn_radiation_wavelength 0.71073
_diffrn_reflns_av_R_equivalents 0.0623
_diffrn_reflns_av_sigmaI/netI 0.0889
_diffrn_reflns_limit_h_max 11
_diffrn_reflns_limit_h_min -11
_diffrn_reflns_limit_k_max 14
_diffrn_reflns_limit_k_min -14
_diffrn_reflns_limit_l_max 18
_diffrn_reflns_limit_l_min -16
_diffrn_reflns_number 13635
_diffrn_reflns_theta_full 26.30
_diffrn_reflns_theta_max 26.30
_diffrn_reflns_theta_min 1.43
_exptl_absorpt_coefficient_mu 0.596
_exptl_absorpt_correction_T_max 0.9651
_exptl_absorpt_correction_T_min 0.8901
_exptl_absorpt_correction_type multi-scan
_exptl_absorpt_process_details 'SORTAV (Blessing, 1995 & 1997)'
_exptl_crystal_colour red
_exptl_crystal_density_diffrn 1.720
_exptl_crystal_density_method 'not measured'
_exptl_crystal_description plate
_exptl_crystal_F_000 824
_exptl_crystal_size_max 0.20
_exptl_crystal_size_mid 0.10
_exptl_crystal_size_min 0.06
_refine_diff_density_max 0.267
_refine_diff_density_min -0.441
_refine_diff_density_rms 0.066
_refine_ls_extinction_method none
_refine_ls_goodness_of_fit_ref 1.072
_refine_ls_hydrogen_treatment riding
_refine_ls_matrix_type full
_refine_ls_number_parameters 490
_refine_ls_number_reflns 6413
_refine_ls_number_restraints 0
_refine_ls_restrained_S_all 1.072
_refine_ls_R_factor_all 0.1163
_refine_ls_R_factor_gt 0.0613
_refine_ls_shift/su_max 0.001
_refine_ls_shift/su_mean 0.000
_refine_ls_structure_factor_coef Fsqd
_refine_ls_weighting_details 'calc w=1/[\s^2^(Fo^2^)+(0.0198P)^2^+1.2431P] where P=(Fo^2^+2Fc^2^)/3'
_refine_ls_weighting_scheme calc
_refine_ls_wR_factor_gt 0.0940
_refine_ls_wR_factor_ref 0.1118
_reflns_number_gt 4014
_reflns_number_total 6413
_reflns_threshold_expression >2sigma(I)
_cod_data_source_file b915657g.txt
_cod_data_source_block erk5080
_cod_original_sg_symbol_H-M P-1
_cod_database_code 7105086

loop_
_symmetry_equiv_pos_as_xyz
'x, y, z'
'-x, -y, -z'

loop_
_atom_site_label
_atom_site_type_symbol
_atom_site_fract_x
_atom_site_fract_y
_atom_site_fract_z
_atom_site_U_iso_or_equiv
_atom_site_adp_type
_atom_site_occupancy
_atom_site_symmetry_multiplicity
_atom_site_calc_flag
_atom_site_refinement_flags
_atom_site_disorder_assembly
_atom_site_disorder_group
Fe Fe 0.32978(6) 1.23292(4) 0.27188(4) 0.03578(16) Uani 1 1 d . . .
O1 O 0.3349(2) 0.89962(17) 0.20482(16) 0.0281(5) Uani 1 1 d . . .
N1 N 0.7026(3) 1.1487(2) 0.1792(2) 0.0370(7) Uani 1 1 d . . .
B1 B 0.3707(4) 0.7843(3) 0.2215(3) 0.0279(9) Uani 1 1 d . . .
C1 C 0.4668(4) 1.3507(3) 0.3885(3) 0.0421(10) Uani 1 1 d . . .
C2 C 0.3560(4) 1.4019(3) 0.3607(3) 0.0506(11) Uani 1 1 d . . .
H2 H 0.3713 1.4738 0.3444 0.061 Uiso 1 1 calc R . .
C3 C 0.2197(5) 1.3280(4) 0.3613(3) 0.0634(14) Uani 1 1 d . . .
H3 H 0.1290 1.3410 0.3446 0.076 Uiso 1 1 calc R . .
C4 C 0.2437(5) 1.2304(4) 0.3917(3) 0.0621(13) Uani 1 1 d . . .
H4 H 0.1721 1.1673 0.3991 0.074 Uiso 1 1 calc R . .
C5 C 0.3952(5) 1.2455(3) 0.4088(3) 0.0485(11) Uani 1 1 d . . .
H5 H 0.4412 1.1938 0.4302 0.058 Uiso 1 1 calc R . .
C6 C 0.6272(4) 1.3927(3) 0.3880(3) 0.0462(10) Uani 1 1 d . . .
H6 H 0.6767 1.4143 0.4540 0.055 Uiso 1 1 calc R . .
C7 C 0.6656(5) 1.5073(3) 0.3597(4) 0.0660(14) Uani 1 1 d . . .
H7A H 0.6124 1.4930 0.2972 0.099 Uiso 1 1 calc R . .
H7B H 0.7689 1.5303 0.3595 0.099 Uiso 1 1 calc R . .
H7C H 0.6399 1.5717 0.4043 0.099 Uiso 1 1 calc R . .
C8 C 0.6863(4) 1.2916(3) 0.3306(3) 0.0431(10) Uani 1 1 d . . .
H8A H 0.6576 1.2216 0.3532 0.052 Uiso 1 1 calc R . .
H8B H 0.7924 1.3192 0.3448 0.052 Uiso 1 1 calc R . .
C9 C 0.6392(4) 1.2484(3) 0.2227(3) 0.0356(9) Uani 1 1 d . . .
H9 H 0.6772 1.3168 0.1990 0.043 Uiso 1 1 calc R . .
C10 C 0.4764(4) 1.2053(3) 0.1896(2) 0.0301(8) Uani 1 1 d . . .
C11 C 0.3869(4) 1.2673(3) 0.1527(3) 0.0393(9) Uani 1 1 d . . .
H11 H 0.4200 1.3428 0.1433 0.047 Uiso 1 1 calc R . .
C12 C 0.2414(4) 1.1990(3) 0.1322(3) 0.0428(10) Uani 1 1 d . . .
H12 H 0.1618 1.2223 0.1084 0.051 Uiso 1 1 calc R . .
C13 C 0.2339(4) 1.0900(3) 0.1529(3) 0.0366(9) Uani 1 1 d . . .
H13 H 0.1493 1.0286 0.1464 0.044 Uiso 1 1 calc R . .
C14 C 0.3797(4) 1.0903(3) 0.1860(2) 0.0278(8) Uani 1 1 d . . .
C15 C 0.4226(4) 1.0006(3) 0.2177(2) 0.0257(8) Uani 1 1 d . . .
H15 H 0.5182 1.0164 0.2489 0.031 Uiso 1 1 calc R . .
C16 C 0.6721(5) 1.1180(4) 0.0769(3) 0.0520(11) Uani 1 1 d . . .
H16A H 0.7227 1.1852 0.0579 0.078 Uiso 1 1 calc R . .
H16B H 0.5685 1.1010 0.0556 0.078 Uiso 1 1 calc R . .
H16C H 0.7046 1.0473 0.0490 0.078 Uiso 1 1 calc R . .
C17 C 0.8601(4) 1.1781(4) 0.2112(3) 0.0553(12) Uani 1 1 d . . .
H17A H 0.8994 1.1188 0.1713 0.083 Uiso 1 1 calc R . .
H17B H 0.8794 1.1773 0.2758 0.083 Uiso 1 1 calc R . .
H17C H 0.9054 1.2577 0.2077 0.083 Uiso 1 1 calc R . .
C21 C 0.2954(4) 0.6793(3) 0.1219(2) 0.0276(8) Uani 1 1 d . . .
C22 C 0.3453(4) 0.5778(3) 0.0901(3) 0.0317(8) Uani 1 1 d . . .
F22 F 0.4513(2) 0.55950(16) 0.14781(15) 0.0455(6) Uani 1 1 d . . .
C23 C 0.2939(4) 0.4908(3) 0.0045(3) 0.0387(9) Uani 1 1 d . . .
F23 F 0.3491(3) 0.39430(18) -0.01904(16) 0.0584(7) Uani 1 1 d . . .
C24 C 0.1840(4) 0.5006(3) -0.0563(3) 0.0423(10) Uani 1 1 d . . .
F24 F 0.1328(3) 0.4172(2) -0.14063(16) 0.0652(7) Uani 1 1 d . . .
C25 C 0.1262(4) 0.5969(3) -0.0275(3) 0.0389(9) Uani 1 1 d . . .
F25 F 0.0155(3) 0.60723(19) -0.08564(17) 0.0592(6) Uani 1 1 d . . .
C26 C 0.1793(4) 0.6816(3) 0.0591(3) 0.0309(8) Uani 1 1 d . . .
F26 F 0.1102(2) 0.76923(17) 0.08060(15) 0.0460(6) Uani 1 1 d . . .
C31 C 0.2892(4) 0.7647(3) 0.3086(2) 0.0293(8) Uani 1 1 d . . .
C32 C 0.3006(4) 0.8602(3) 0.3888(3) 0.0369(9) Uani 1 1 d . . .
F32 F 0.3915(3) 0.96893(17) 0.39855(15) 0.0565(6) Uani 1 1 d . . .
C33 C 0.2258(4) 0.8513(4) 0.4605(3) 0.0444(10) Uani 1 1 d . . .
F33 F 0.2411(3) 0.9484(2) 0.53583(17) 0.0763(8) Uani 1 1 d . . .
C34 C 0.1348(4) 0.7430(4) 0.4561(3) 0.0420(10) Uani 1 1 d . . .
F34 F 0.0582(3) 0.7338(2) 0.52493(17) 0.0631(7) Uani 1 1 d . . .
C35 C 0.1237(4) 0.6453(3) 0.3810(3) 0.0380(9) Uani 1 1 d . . .
F35 F 0.0375(2) 0.5367(2) 0.37683(18) 0.0620(7) Uani 1 1 d . . .
C36 C 0.2000(4) 0.6570(3) 0.3101(3) 0.0321(8) Uani 1 1 d . . .
F36 F 0.1842(2) 0.55401(16) 0.23977(15) 0.0490(6) Uani 1 1 d . . .
C41 C 0.5460(4) 0.8069(3) 0.2396(2) 0.0274(8) Uani 1 1 d . . .
C42 C 0.6307(4) 0.8021(3) 0.3181(2) 0.0315(8) Uani 1 1 d . . .
F42 F 0.5689(2) 0.77641(19) 0.38971(15) 0.0485(6) Uani 1 1 d . . .
C43 C 0.7785(4) 0.8205(3) 0.3293(3) 0.0420(10) Uani 1 1 d . . .
F43 F 0.8545(2) 0.8154(2) 0.40833(17) 0.0642(7) Uani 1 1 d . . .
C44 C 0.8512(4) 0.8467(3) 0.2609(3) 0.0422(10) Uani 1 1 d . . .
F44 F 0.9953(2) 0.8666(2) 0.27121(18) 0.0680(7) Uani 1 1 d . . .
C45 C 0.7728(4) 0.8517(3) 0.1804(3) 0.0384(9) Uani 1 1 d . . .
F45 F 0.8421(2) 0.8752(2) 0.11133(17) 0.0556(6) Uani 1 1 d . . .
C46 C 0.6262(4) 0.8321(3) 0.1722(2) 0.0315(8) Uani 1 1 d . . .
F46 F 0.5547(2) 0.83891(18) 0.09151(14) 0.0412(5) Uani 1 1 d . . .

loop_
_atom_site_aniso_label
_atom_site_aniso_U_11
_atom_site_aniso_U_22
_atom_site_aniso_U_33
_atom_site_aniso_U_23
_atom_site_aniso_U_13
_atom_site_aniso_U_12
Fe 0.0377(3) 0.0285(3) 0.0424(4) 0.0093(2) 0.0076(3) 0.0129(2)
O1 0.0313(13) 0.0185(11) 0.0338(15) 0.0087(10) 0.0040(11) 0.0054(10)
N1 0.0311(18) 0.0385(17) 0.042(2) 0.0115(15) 0.0109(15) 0.0083(14)
B1 0.035(2) 0.0219(19) 0.030(2) 0.0100(17) 0.0055(19) 0.0119(18)
C1 0.048(3) 0.030(2) 0.040(3) -0.0026(18) 0.001(2) 0.0124(18)
C2 0.049(3) 0.035(2) 0.062(3) 0.001(2) 0.007(2) 0.018(2)
C3 0.047(3) 0.050(3) 0.084(4) -0.003(3) 0.018(3) 0.022(2)
C4 0.064(3) 0.056(3) 0.057(3) 0.002(2) 0.029(3) 0.008(2)
C5 0.071(3) 0.043(2) 0.031(2) 0.0070(19) 0.012(2) 0.019(2)
C6 0.048(3) 0.037(2) 0.044(3) 0.0008(19) -0.004(2) 0.0149(19)
C7 0.057(3) 0.034(2) 0.093(4) 0.005(2) 0.008(3) 0.006(2)
C8 0.041(2) 0.037(2) 0.045(3) 0.0061(19) -0.005(2) 0.0128(18)
C9 0.035(2) 0.0262(18) 0.045(3) 0.0125(17) 0.0067(19) 0.0059(17)
C10 0.033(2) 0.0282(18) 0.030(2) 0.0115(16) 0.0012(17) 0.0089(16)
C11 0.045(2) 0.0310(19) 0.043(3) 0.0182(18) 0.001(2) 0.0078(18)
C12 0.044(3) 0.041(2) 0.048(3) 0.0197(19) -0.004(2) 0.017(2)
C13 0.033(2) 0.0299(19) 0.045(3) 0.0110(18) 0.0039(19) 0.0070(17)
C14 0.032(2) 0.0226(16) 0.029(2) 0.0062(15) 0.0029(16) 0.0093(15)
C15 0.0303(19) 0.0234(17) 0.025(2) 0.0062(15) 0.0062(16) 0.0105(15)
C16 0.059(3) 0.052(2) 0.044(3) 0.013(2) 0.017(2) 0.009(2)
C17 0.033(2) 0.063(3) 0.069(3) 0.016(2) 0.014(2) 0.013(2)
C21 0.031(2) 0.0260(17) 0.025(2) 0.0080(15) 0.0072(17) 0.0053(15)
C22 0.036(2) 0.0285(18) 0.030(2) 0.0087(17) 0.0041(17) 0.0076(16)
F22 0.0548(14) 0.0303(11) 0.0490(14) 0.0069(10) -0.0049(11) 0.0194(10)
C23 0.049(2) 0.0275(19) 0.035(2) 0.0013(17) 0.012(2) 0.0103(18)
F23 0.0769(17) 0.0337(12) 0.0565(16) -0.0052(11) 0.0129(13) 0.0218(12)
C24 0.056(3) 0.034(2) 0.024(2) -0.0016(17) 0.006(2) -0.0023(19)
F24 0.0885(19) 0.0497(13) 0.0339(15) -0.0090(11) -0.0038(13) 0.0056(13)
C25 0.040(2) 0.039(2) 0.031(2) 0.0135(18) -0.0026(19) -0.0004(18)
F25 0.0583(16) 0.0543(14) 0.0502(16) 0.0139(12) -0.0203(13) 0.0021(12)
C26 0.032(2) 0.0265(18) 0.032(2) 0.0074(16) 0.0075(18) 0.0056(16)
F26 0.0385(13) 0.0421(12) 0.0524(15) 0.0068(11) -0.0050(11) 0.0167(10)
C31 0.030(2) 0.0274(18) 0.033(2) 0.0087(16) 0.0055(17) 0.0117(16)
C32 0.046(2) 0.032(2) 0.034(2) 0.0091(17) 0.0075(19) 0.0131(18)
F32 0.0858(18) 0.0287(11) 0.0411(15) -0.0004(10) 0.0140(13) 0.0004(12)
C33 0.058(3) 0.051(2) 0.030(2) 0.0059(19) 0.016(2) 0.029(2)
F33 0.118(2) 0.0652(16) 0.0452(17) 0.0013(13) 0.0336(16) 0.0331(16)
C34 0.033(2) 0.068(3) 0.040(3) 0.029(2) 0.017(2) 0.025(2)
F34 0.0559(16) 0.1055(19) 0.0506(16) 0.0391(15) 0.0305(13) 0.0378(14)
C35 0.029(2) 0.045(2) 0.044(3) 0.022(2) 0.0076(19) 0.0077(18)
F35 0.0550(15) 0.0632(15) 0.0703(19) 0.0346(14) 0.0205(14) -0.0011(12)
C36 0.033(2) 0.033(2) 0.029(2) 0.0078(17) 0.0017(17) 0.0095(17)
F36 0.0683(16) 0.0287(11) 0.0412(14) 0.0075(10) 0.0120(12) -0.0013(11)
C41 0.032(2) 0.0213(16) 0.027(2) 0.0033(15) 0.0038(17) 0.0111(15)
C42 0.035(2) 0.0322(19) 0.027(2) 0.0066(16) 0.0051(17) 0.0121(16)
F42 0.0518(14) 0.0695(15) 0.0364(14) 0.0282(12) 0.0085(11) 0.0254(12)
C43 0.043(3) 0.048(2) 0.034(2) 0.0066(19) -0.005(2) 0.023(2)
F43 0.0505(15) 0.0978(19) 0.0493(16) 0.0247(14) -0.0058(12) 0.0341(14)
C44 0.026(2) 0.046(2) 0.051(3) 0.005(2) 0.006(2) 0.0144(18)
F44 0.0317(14) 0.0977(19) 0.0722(19) 0.0179(15) 0.0064(13) 0.0240(13)
C45 0.038(2) 0.039(2) 0.041(3) 0.0087(18) 0.017(2) 0.0157(18)
F45 0.0435(14) 0.0741(16) 0.0546(16) 0.0217(13) 0.0234(12) 0.0174(12)
C46 0.035(2) 0.0310(19) 0.029(2) 0.0070(16) 0.0057(18) 0.0122(17)
F46 0.0429(13) 0.0532(13) 0.0321(13) 0.0180(10) 0.0083(10) 0.0153(10)

loop_
_atom_type_symbol
_atom_type_description
_atom_type_scat_dispersion_real
_atom_type_scat_dispersion_imag
_atom_type_scat_source
C C 0.0033 0.0016 'International Tables Vol C Tables 4.2.6.8 and 6.1.1.4'
H H 0.0000 0.0000 'International Tables Vol C Tables 4.2.6.8 and 6.1.1.4'
B B 0.0013 0.0007 'International Tables Vol C Tables 4.2.6.8 and 6.1.1.4'
N N 0.0061 0.0033 'International Tables Vol C Tables 4.2.6.8 and 6.1.1.4'
O O 0.0106 0.0060 'International Tables Vol C Tables 4.2.6.8 and 6.1.1.4'
F F 0.0171 0.0103 'International Tables Vol C Tables 4.2.6.8 and 6.1.1.4'
Fe Fe 0.3463 0.8444 'International Tables Vol C Tables 4.2.6.8 and 6.1.1.4'

loop_
_geom_angle_atom_site_label_1
_geom_angle_atom_site_label_2
_geom_angle_atom_site_label_3
_geom_angle
_geom_angle_site_symmetry_1
_geom_angle_site_symmetry_3
_geom_angle_publ_flag
C10 Fe C14 42.54(13) . . ?
C10 Fe C1 98.11(15) . . ?
C14 Fe C1 123.47(14) . . ?
C10 Fe C2 118.64(15) . . ?
C14 Fe C2 159.57(15) . . ?
C1 Fe C2 41.04(15) . . ?
C10 Fe C5 114.48(16) . . ?
C14 Fe C5 109.57(14) . . ?
C1 Fe C5 40.83(15) . . ?
C2 Fe C5 67.77(16) . . ?
C10 Fe C11 41.10(13) . . ?
C14 Fe C11 68.56(13) . . ?
C1 Fe C11 110.99(16) . . ?
C2 Fe C11 102.22(16) . . ?
C5 Fe C11 147.19(17) . . ?
C10 Fe C13 70.78(14) . . ?
C14 Fe C13 41.25(13) . . ?
C1 Fe C13 164.63(13) . . ?
C2 Fe C13 153.80(15) . . ?
C5 Fe C13 133.39(14) . . ?
C11 Fe C13 67.97(14) . . ?
C10 Fe C3 158.01(16) . . ?
C14 Fe C3 159.35(16) . . ?
C1 Fe C3 68.94(17) . . ?
C2 Fe C3 40.26(16) . . ?
C5 Fe C3 67.82(18) . . ?
C11 Fe C3 125.36(17) . . ?
C13 Fe C3 124.90(16) . . ?
C10 Fe C4 152.65(17) . . ?
C14 Fe C4 124.37(16) . . ?
C1 Fe C4 68.84(17) . . ?
C2 Fe C4 67.69(17) . . ?
C5 Fe C4 40.36(17) . . ?
C11 Fe C4 165.48(16) . . ?
C13 Fe C4 116.27(17) . . ?
C3 Fe C4 40.29(17) . . ?
C10 Fe C12 69.27(14) . . ?
C14 Fe C12 67.99(13) . . ?
C1 Fe C12 147.01(15) . . ?
C2 Fe C12 117.32(15) . . ?
C5 Fe C12 172.03(16) . . ?
C11 Fe C12 39.97(14) . . ?
C13 Fe C12 39.89(13) . . ?
C3 Fe C12 111.58(17) . . ?
C4 Fe C12 134.16(18) . . ?
C15 O1 B1 127.1(3) . . ?
C16 N1 C17 109.3(3) . . ?
C16 N1 C9 110.2(3) . . ?
C17 N1 C9 112.7(3) . . ?
O1 B1 C41 108.5(3) . . ?
O1 B1 C21 102.9(3) . . ?
C41 B1 C21 111.0(3) . . ?
O1 B1 C31 104.3(2) . . ?
C41 B1 C31 116.3(3) . . ?
C21 B1 C31 112.5(3) . . ?
C5 C1 C2 106.1(4) . . ?
C5 C1 C6 126.5(3) . . ?
C2 C1 C6 127.2(3) . . ?
C5 C1 Fe 70.0(2) . . ?
C2 C1 Fe 69.8(2) . . ?
C6 C1 Fe 120.7(3) . . ?
C3 C2 C1 109.3(4) . . ?
C3 C2 Fe 70.6(2) . . ?
C1 C2 Fe 69.1(2) . . ?
C3 C2 H2 125.3 . . ?
C1 C2 H2 125.3 . . ?
Fe C2 H2 126.5 . . ?
C2 C3 C4 107.7(4) . . ?
C2 C3 Fe 69.1(2) . . ?
C4 C3 Fe 70.1(2) . . ?
C2 C3 H3 126.2 . . ?
C4 C3 H3 126.2 . . ?
Fe C3 H3 126.2 . . ?
C5 C4 C3 107.5(4) . . ?
C5 C4 Fe 68.9(2) . . ?
C3 C4 Fe 69.6(3) . . ?
C5 C4 H4 126.3 . . ?
C3 C4 H4 126.3 . . ?
Fe C4 H4 126.8 . . ?
C4 C5 C1 109.4(4) . . ?
C4 C5 Fe 70.7(3) . . ?
C1 C5 Fe 69.2(2) . . ?
C4 C5 H5 125.3 . . ?
C1 C5 H5 125.3 . . ?
Fe C5 H5 126.4 . . ?
C1 C6 C7 112.3(3) . . ?
C1 C6 C8 112.5(3) . . ?
C7 C6 C8 113.0(3) . . ?
C1 C6 H6 106.2 . . ?
C7 C6 H6 106.2 . . ?
C8 C6 H6 106.2 . . ?
C6 C7 H7A 109.5 . . ?
C6 C7 H7B 109.5 . . ?
H7A C7 H7B 109.5 . . ?
C6 C7 H7C 109.5 . . ?
H7A C7 H7C 109.5 . . ?
H7B C7 H7C 109.5 . . ?
C6 C8 C9 117.7(3) . . ?
C6 C8 H8A 107.9 . . ?
C9 C8 H8A 107.9 . . ?
C6 C8 H8B 107.9 . . ?
C9 C8 H8B 107.9 . . ?
H8A C8 H8B 107.2 . . ?
N1 C9 C10 108.1(3) . . ?
N1 C9 C8 110.4(3) . . ?
C10 C9 C8 114.1(3) . . ?
N1 C9 H9 108.0 . . ?
C10 C9 H9 108.0 . . ?
C8 C9 H9 108.0 . . ?
C11 C10 C14 105.6(3) . . ?
C11 C10 C9 126.9(3) . . ?
C14 C10 C9 127.5(3) . . ?
C11 C10 Fe 71.3(2) . . ?
C14 C10 Fe 69.83(18) . . ?
C9 C10 Fe 124.9(2) . . ?
C12 C11 C10 109.8(3) . . ?
C12 C11 Fe 71.0(2) . . ?
C10 C11 Fe 67.57(19) . . ?
C12 C11 H11 125.1 . . ?
C10 C11 H11 125.1 . . ?
Fe C11 H11 127.9 . . ?
C11 C12 C13 109.1(3) . . ?
C11 C12 Fe 69.0(2) . . ?
C13 C12 Fe 69.5(2) . . ?
C11 C12 H12 125.5 . . ?
C13 C12 H12 125.5 . . ?
Fe C12 H12 127.6 . . ?
C12 C13 C14 107.2(3) . . ?
C12 C13 Fe 70.6(2) . . ?
C14 C13 Fe 68.2(2) . . ?
C12 C13 H13 126.4 . . ?
C14 C13 H13 126.4 . . ?
Fe C13 H13 126.3 . . ?
C15 C14 C13 126.5(3) . . ?
C15 C14 C10 125.0(3) . . ?
C13 C14 C10 108.2(3) . . ?
C15 C14 Fe 123.3(2) . . ?
C13 C14 Fe 70.56(19) . . ?
C10 C14 Fe 67.62(17) . . ?
O1 C15 C14 121.0(3) . . ?
O1 C15 H15 119.5 . . ?
C14 C15 H15 119.5 . . ?
N1 C16 H16A 109.5 . . ?
N1 C16 H16B 109.5 . . ?
H16A C16 H16B 109.5 . . ?
N1 C16 H16C 109.5 . . ?
H16A C16 H16C 109.5 . . ?
H16B C16 H16C 109.5 . . ?
N1 C17 H17A 109.5 . . ?
N1 C17 H17B 109.5 . . ?
H17A C17 H17B 109.5 . . ?
N1 C17 H17C 109.5 . . ?
H17A C17 H17C 109.5 . . ?
H17B C17 H17C 109.5 . . ?
C22 C21 C26 112.7(3) . . ?
C22 C21 B1 122.1(3) . . ?
C26 C21 B1 125.1(3) . . ?
F22 C22 C23 116.1(3) . . ?
F22 C22 C21 118.8(3) . . ?
C23 C22 C21 125.1(3) . . ?
F23 C23 C24 120.1(3) . . ?
F23 C23 C22 120.3(3) . . ?
C24 C23 C22 119.7(3) . . ?
F24 C24 C23 120.8(3) . . ?
F24 C24 C25 121.1(4) . . ?
C23 C24 C25 118.1(3) . . ?
F25 C25 C26 120.2(3) . . ?
F25 C25 C24 119.2(3) . . ?
C26 C25 C24 120.6(4) . . ?
F26 C26 C25 115.0(3) . . ?
F26 C26 C21 121.3(3) . . ?
C25 C26 C21 123.7(3) . . ?
C36 C31 C32 113.3(3) . . ?
C36 C31 B1 125.4(3) . . ?
C32 C31 B1 121.3(3) . . ?
F32 C32 C33 117.1(3) . . ?
F32 C32 C31 119.1(3) . . ?
C33 C32 C31 123.9(3) . . ?
F33 C33 C32 120.6(4) . . ?
F33 C33 C34 119.3(3) . . ?
C32 C33 C34 120.1(4) . . ?
F34 C34 C35 120.8(4) . . ?
F34 C34 C33 120.6(4) . . ?
C35 C34 C33 118.6(3) . . ?
F35 C35 C34 119.5(3) . . ?
F35 C35 C36 120.5(3) . . ?
C34 C35 C36 120.0(3) . . ?
F36 C36 C35 115.4(3) . . ?
F36 C36 C31 120.6(3) . . ?
C35 C36 C31 124.1(3) . . ?
C42 C41 C46 112.9(3) . . ?
C42 C41 B1 126.4(3) . . ?
C46 C41 B1 120.7(3) . . ?
F42 C42 C43 115.7(3) . . ?
F42 C42 C41 120.3(3) . . ?
C43 C42 C41 124.0(3) . . ?
F43 C43 C44 119.0(3) . . ?
F43 C43 C42 120.8(4) . . ?
C44 C43 C42 120.2(4) . . ?
F44 C44 C43 121.0(4) . . ?
F44 C44 C45 120.4(4) . . ?
C43 C44 C45 118.6(3) . . ?
F45 C45 C46 121.3(4) . . ?
F45 C45 C44 119.6(3) . . ?
C46 C45 C44 119.1(3) . . ?
F46 C46 C45 116.5(3) . . ?
F46 C46 C41 118.3(3) . . ?
C45 C46 C41 125.2(3) . . ?

loop_
_geom_bond_atom_site_label_1
_geom_bond_atom_site_label_2
_geom_bond_distance
_geom_bond_site_symmetry_2
_geom_bond_publ_flag
Fe C10 1.994(3) . ?
Fe C14 2.024(3) . ?
Fe C1 2.026(4) . ?
Fe C2 2.035(4) . ?
Fe C5 2.037(4) . ?
Fe C11 2.043(4) . ?
Fe C13 2.055(4) . ?
Fe C3 2.055(4) . ?
Fe C4 2.061(4) . ?
Fe C12 2.069(4) . ?
O1 C15 1.258(4) . ?
O1 B1 1.570(4) . ?
N1 C16 1.457(5) . ?
N1 C17 1.471(5) . ?
N1 C9 1.485(4) . ?
B1 C41 1.628(5) . ?
B1 C21 1.633(5) . ?
B1 C31 1.636(5) . ?
C1 C5 1.418(5) . ?
C1 C2 1.424(5) . ?
C1 C6 1.511(5) . ?
C2 C3 1.408(6) . ?
C2 H2 0.9400 . ?
C3 C4 1.418(6) . ?
C3 H3 0.9400 . ?
C4 C5 1.414(6) . ?
C4 H4 0.9400 . ?
C5 H5 0.9400 . ?
C6 C7 1.520(5) . ?
C6 C8 1.540(5) . ?
C6 H6 0.9900 . ?
C7 H7A 0.9700 . ?
C7 H7B 0.9700 . ?
C7 H7C 0.9700 . ?
C8 C9 1.540(5) . ?
C8 H8A 0.9800 . ?
C8 H8B 0.9800 . ?
C9 C10 1.516(5) . ?
C9 H9 0.9900 . ?
C10 C11 1.418(4) . ?
C10 C14 1.458(4) . ?
C11 C12 1.406(5) . ?
C11 H11 0.9400 . ?
C12 C13 1.407(5) . ?
C12 H12 0.9400 . ?
C13 C14 1.437(5) . ?
C13 H13 0.9400 . ?
C14 C15 1.408(4) . ?
C15 H15 0.9400 . ?
C16 H16A 0.9700 . ?
C16 H16B 0.9700 . ?
C16 H16C 0.9700 . ?
C17 H17A 0.9700 . ?
C17 H17B 0.9700 . ?
C17 H17C 0.9700 . ?
C21 C22 1.387(4) . ?
C21 C26 1.394(5) . ?
C22 F22 1.362(4) . ?
C22 C23 1.370(5) . ?
C23 F23 1.353(4) . ?
C23 C24 1.369(5) . ?
C24 F24 1.339(4) . ?
C24 C25 1.375(5) . ?
C25 F25 1.353(4) . ?
C25 C26 1.371(5) . ?
C26 F26 1.348(3) . ?
C31 C36 1.383(5) . ?
C31 C32 1.388(5) . ?
C32 F32 1.352(4) . ?
C32 C33 1.370(5) . ?
C33 F33 1.348(4) . ?
C33 C34 1.369(5) . ?
C34 F34 1.343(4) . ?
C34 C35 1.358(5) . ?
C35 F35 1.353(4) . ?
C35 C36 1.375(5) . ?
C36 F36 1.349(4) . ?
C41 C42 1.382(5) . ?
C41 C46 1.391(5) . ?
C42 F42 1.353(4) . ?
C42 C43 1.373(5) . ?
C43 F43 1.350(4) . ?
C43 C44 1.366(5) . ?
C44 F44 1.337(4) . ?
C44 C45 1.377(5) . ?
C45 F45 1.348(4) . ?
C45 C46 1.363(5) . ?
C46 F46 1.360(4) . ?

loop_
_geom_torsion_atom_site_label_1
_geom_torsion_atom_site_label_2
_geom_torsion_atom_site_label_3
_geom_torsion_atom_site_label_4
_geom_torsion
_geom_torsion_site_symmetry_1
_geom_torsion_site_symmetry_2
_geom_torsion_site_symmetry_3
_geom_torsion_site_symmetry_4
_geom_torsion_publ_flag
C15 O1 B1 C41 -10.7(4) . . . . ?
C15 O1 B1 C21 -128.4(3) . . . . ?
C15 O1 B1 C31 113.9(3) . . . . ?
C10 Fe C1 C5 -118.4(2) . . . . ?
C14 Fe C1 C5 -81.3(3) . . . . ?
C2 Fe C1 C5 116.6(3) . . . . ?
C11 Fe C1 C5 -158.9(2) . . . . ?
C13 Fe C1 C5 -75.8(6) . . . . ?
C3 Fe C1 C5 80.0(3) . . . . ?
C4 Fe C1 C5 36.7(2) . . . . ?
C12 Fe C1 C5 177.5(3) . . . . ?
C10 Fe C1 C2 125.0(2) . . . . ?
C14 Fe C1 C2 162.1(2) . . . . ?
C5 Fe C1 C2 -116.6(3) . . . . ?
C11 Fe C1 C2 84.5(3) . . . . ?
C13 Fe C1 C2 167.6(5) . . . . ?
C3 Fe C1 C2 -36.6(2) . . . . ?
C4 Fe C1 C2 -79.9(3) . . . . ?
C12 Fe C1 C2 60.9(4) . . . . ?
C10 Fe C1 C6 2.9(3) . . . . ?
C14 Fe C1 C6 40.0(3) . . . . ?
C2 Fe C1 C6 -122.1(4) . . . . ?
C5 Fe C1 C6 121.3(4) . . . . ?
C11 Fe C1 C6 -37.6(3) . . . . ?
C13 Fe C1 C6 45.5(7) . . . . ?
C3 Fe C1 C6 -158.7(3) . . . . ?
C4 Fe C1 C6 158.0(3) . . . . ?
C12 Fe C1 C6 -61.2(4) . . . . ?
C5 C1 C2 C3 -1.6(4) . . . . ?
C6 C1 C2 C3 173.2(4) . . . . ?
Fe C1 C2 C3 59.3(3) . . . . ?
C5 C1 C2 Fe -61.0(3) . . . . ?
C6 C1 C2 Fe 113.9(4) . . . . ?
C10 Fe C2 C3 171.9(3) . . . . ?
C14 Fe C2 C3 -168.0(4) . . . . ?
C1 Fe C2 C3 -120.6(4) . . . . ?
C5 Fe C2 C3 -81.5(3) . . . . ?
C11 Fe C2 C3 131.3(3) . . . . ?
C13 Fe C2 C3 66.8(5) . . . . ?
C4 Fe C2 C3 -37.7(3) . . . . ?
C12 Fe C2 C3 91.8(3) . . . . ?
C10 Fe C2 C1 -67.5(3) . . . . ?
C14 Fe C2 C1 -47.3(5) . . . . ?
C5 Fe C2 C1 39.2(2) . . . . ?
C11 Fe C2 C1 -108.0(2) . . . . ?
C13 Fe C2 C1 -172.6(3) . . . . ?
C3 Fe C2 C1 120.6(4) . . . . ?
C4 Fe C2 C1 82.9(3) . . . . ?
C12 Fe C2 C1 -147.6(2) . . . . ?
C1 C2 C3 C4 1.3(5) . . . . ?
Fe C2 C3 C4 59.7(3) . . . . ?
C1 C2 C3 Fe -58.4(3) . . . . ?
C10 Fe C3 C2 -19.4(6) . . . . ?
C14 Fe C3 C2 168.1(4) . . . . ?
C1 Fe C3 C2 37.3(3) . . . . ?
C5 Fe C3 C2 81.3(3) . . . . ?
C11 Fe C3 C2 -64.1(3) . . . . ?
C13 Fe C3 C2 -150.4(2) . . . . ?
C4 Fe C3 C2 119.0(4) . . . . ?
C12 Fe C3 C2 -107.3(3) . . . . ?
C10 Fe C3 C4 -138.4(4) . . . . ?
C14 Fe C3 C4 49.1(6) . . . . ?
C1 Fe C3 C4 -81.7(3) . . . . ?
C2 Fe C3 C4 -119.0(4) . . . . ?
C5 Fe C3 C4 -37.6(3) . . . . ?
C11 Fe C3 C4 176.9(3) . . . . ?
C13 Fe C3 C4 90.7(3) . . . . ?
C12 Fe C3 C4 133.8(3) . . . . ?
C2 C3 C4 C5 -0.4(5) . . . . ?
Fe C3 C4 C5 58.7(3) . . . . ?
C2 C3 C4 Fe -59.1(3) . . . . ?
C10 Fe C4 C5 28.1(5) . . . . ?
C14 Fe C4 C5 79.7(3) . . . . ?
C1 Fe C4 C5 -37.1(2) . . . . ?
C2 Fe C4 C5 -81.4(3) . . . . ?
C11 Fe C4 C5 -129.3(7) . . . . ?
C13 Fe C4 C5 127.0(2) . . . . ?
C3 Fe C4 C5 -119.1(4) . . . . ?
C12 Fe C4 C5 171.5(2) . . . . ?
C10 Fe C4 C3 147.2(3) . . . . ?
C14 Fe C4 C3 -161.1(2) . . . . ?
C1 Fe C4 C3 82.0(3) . . . . ?
C2 Fe C4 C3 37.7(3) . . . . ?
C5 Fe C4 C3 119.1(4) . . . . ?
C11 Fe C4 C3 -10.1(8) . . . . ?
C13 Fe C4 C3 -113.9(3) . . . . ?
C12 Fe C4 C3 -69.4(3) . . . . ?
C3 C4 C5 C1 -0.7(5) . . . . ?
Fe C4 C5 C1 58.5(3) . . . . ?
C3 C4 C5 Fe -59.2(3) . . . . ?
C2 C1 C5 C4 1.4(4) . . . . ?
C6 C1 C5 C4 -173.5(4) . . . . ?
Fe C1 C5 C4 -59.5(3) . . . . ?
C2 C1 C5 Fe 60.9(3) . . . . ?
C6 C1 C5 Fe -114.1(4) . . . . ?
C10 Fe C5 C4 -166.3(2) . . . . ?
C14 Fe C5 C4 -120.5(2) . . . . ?
C1 Fe C5 C4 120.6(3) . . . . ?
C2 Fe C5 C4 81.2(3) . . . . ?
C11 Fe C5 C4 159.0(3) . . . . ?
C13 Fe C5 C4 -80.1(3) . . . . ?
C3 Fe C5 C4 37.6(2) . . . . ?
C12 Fe C5 C4 -49.7(12) . . . . ?
C10 Fe C5 C1 73.1(2) . . . . ?
C14 Fe C5 C1 118.9(2) . . . . ?
C2 Fe C5 C1 -39.4(2) . . . . ?
C11 Fe C5 C1 38.4(4) . . . . ?
C13 Fe C5 C1 159.3(2) . . . . ?
C3 Fe C5 C1 -83.0(2) . . . . ?
C4 Fe C5 C1 -120.6(3) . . . . ?
C12 Fe C5 C1 -170.3(10) . . . . ?
C5 C1 C6 C7 178.0(4) . . . . ?
C2 C1 C6 C7 4.1(6) . . . . ?
Fe C1 C6 C7 91.1(4) . . . . ?
C5 C1 C6 C8 49.2(5) . . . . ?
C2 C1 C6 C8 -124.6(4) . . . . ?
Fe C1 C6 C8 -37.6(4) . . . . ?
C1 C6 C8 C9 70.2(4) . . . . ?
C7 C6 C8 C9 -58.1(5) . . . . ?
C16 N1 C9 C10 61.2(4) . . . . ?
C17 N1 C9 C10 -176.5(3) . . . . ?
C16 N1 C9 C8 -173.3(3) . . . . ?
C17 N1 C9 C8 -50.9(4) . . . . ?
C6 C8 C9 N1 -178.4(3) . . . . ?
C6 C8 C9 C10 -56.4(4) . . . . ?
N1 C9 C10 C11 -131.4(4) . . . . ?
C8 C9 C10 C11 105.3(4) . . . . ?
N1 C9 C10 C14 46.3(5) . . . . ?
C8 C9 C10 C14 -77.0(4) . . . . ?
N1 C9 C10 Fe 136.6(2) . . . . ?
C8 C9 C10 Fe 13.3(4) . . . . ?
C14 Fe C10 C11 115.3(3) . . . . ?
C1 Fe C10 C11 -112.8(2) . . . . ?
C2 Fe C10 C11 -75.0(3) . . . . ?
C5 Fe C10 C11 -152.0(2) . . . . ?
C13 Fe C10 C11 78.2(2) . . . . ?
C3 Fe C10 C11 -60.8(5) . . . . ?
C4 Fe C10 C11 -171.5(3) . . . . ?
C12 Fe C10 C11 35.6(2) . . . . ?
C1 Fe C10 C14 132.0(2) . . . . ?
C2 Fe C10 C14 169.7(2) . . . . ?
C5 Fe C10 C14 92.8(2) . . . . ?
C11 Fe C10 C14 -115.3(3) . . . . ?
C13 Fe C10 C14 -37.08(19) . . . . ?
C3 Fe C10 C14 -176.1(4) . . . . ?
C4 Fe C10 C14 73.2(4) . . . . ?
C12 Fe C10 C14 -79.6(2) . . . . ?
C14 Fe C10 C9 -122.3(3) . . . . ?
C1 Fe C10 C9 9.7(3) . . . . ?
C2 Fe C10 C9 47.5(3) . . . . ?
C5 Fe C10 C9 -29.5(3) . . . . ?
C11 Fe C10 C9 122.5(3) . . . . ?
C13 Fe C10 C9 -159.3(3) . . . . ?
C3 Fe C10 C9 61.6(6) . . . . ?
C4 Fe C10 C9 -49.1(5) . . . . ?
C12 Fe C10 C9 158.1(3) . . . . ?
C14 C10 C11 C12 3.3(4) . . . . ?
C9 C10 C11 C12 -178.6(3) . . . . ?
Fe C10 C11 C12 -58.5(3) . . . . ?
C14 C10 C11 Fe 61.8(2) . . . . ?
C9 C10 C11 Fe -120.1(4) . . . . ?
C10 Fe C11 C12 122.0(3) . . . . ?
C14 Fe C11 C12 80.9(2) . . . . ?
C1 Fe C11 C12 -160.17(19) . . . . ?
C2 Fe C11 C12 -118.2(2) . . . . ?
C5 Fe C11 C12 174.0(2) . . . . ?
C13 Fe C11 C12 36.32(19) . . . . ?
C3 Fe C11 C12 -81.7(3) . . . . ?
C4 Fe C11 C12 -73.7(7) . . . . ?
C14 Fe C11 C10 -41.1(2) . . . . ?
C1 Fe C11 C10 77.9(2) . . . . ?
C2 Fe C11 C10 119.8(2) . . . . ?
C5 Fe C11 C10 52.1(3) . . . . ?
C13 Fe C11 C10 -85.6(2) . . . . ?
C3 Fe C11 C10 156.4(2) . . . . ?
C4 Fe C11 C10 164.4(6) . . . . ?
C12 Fe C11 C10 -122.0(3) . . . . ?
C10 C11 C12 C13 -1.6(5) . . . . ?
Fe C11 C12 C13 -58.1(3) . . . . ?
C10 C11 C12 Fe 56.5(3) . . . . ?
C10 Fe C12 C11 -36.61(19) . . . . ?
C14 Fe C12 C11 -82.5(2) . . . . ?
C1 Fe C12 C11 35.6(3) . . . . ?
C2 Fe C12 C11 75.8(2) . . . . ?
C5 Fe C12 C11 -156.1(10) . . . . ?
C13 Fe C12 C11 -121.1(3) . . . . ?
C3 Fe C12 C11 119.8(2) . . . . ?
C4 Fe C12 C11 160.4(2) . . . . ?
C10 Fe C12 C13 84.5(2) . . . . ?
C14 Fe C12 C13 38.7(2) . . . . ?
C1 Fe C12 C13 156.7(2) . . . . ?
C2 Fe C12 C13 -163.1(2) . . . . ?
C5 Fe C12 C13 -35.0(12) . . . . ?
C11 Fe C12 C13 121.1(3) . . . . ?
C3 Fe C12 C13 -119.1(2) . . . . ?
C4 Fe C12 C13 -78.5(3) . . . . ?
C11 C12 C13 C14 -0.9(4) . . . . ?
Fe C12 C13 C14 -58.6(2) . . . . ?
C11 C12 C13 Fe 57.7(3) . . . . ?
C10 Fe C13 C12 -80.4(2) . . . . ?
C14 Fe C13 C12 -118.5(3) . . . . ?
C1 Fe C13 C12 -125.6(6) . . . . ?
C2 Fe C13 C12 35.8(5) . . . . ?
C5 Fe C13 C12 173.7(2) . . . . ?
C11 Fe C13 C12 -36.4(2) . . . . ?
C3 Fe C13 C12 82.2(3) . . . . ?
C4 Fe C13 C12 128.4(2) . . . . ?
C10 Fe C13 C14 38.19(19) . . . . ?
C1 Fe C13 C14 -7.0(7) . . . . ?
C2 Fe C13 C14 154.4(3) . . . . ?
C5 Fe C13 C14 -67.7(3) . . . . ?
C11 Fe C13 C14 82.2(2) . . . . ?
C3 Fe C13 C14 -159.2(2) . . . . ?
C4 Fe C13 C14 -113.1(2) . . . . ?
C12 Fe C13 C14 118.5(3) . . . . ?
C12 C13 C14 C15 177.7(3) . . . . ?
Fe C13 C14 C15 117.6(3) . . . . ?
C12 C13 C14 C10 2.9(4) . . . . ?
Fe C13 C14 C10 -57.2(2) . . . . ?
C12 C13 C14 Fe 60.1(3) . . . . ?
C11 C10 C14 C15 -178.7(3) . . . . ?
C9 C10 C14 C15 3.2(5) . . . . ?
Fe C10 C14 C15 -115.9(3) . . . . ?
C11 C10 C14 C13 -3.8(4) . . . . ?
C9 C10 C14 C13 178.1(3) . . . . ?
Fe C10 C14 C13 59.0(2) . . . . ?
C11 C10 C14 Fe -62.8(2) . . . . ?
C9 C10 C14 Fe 119.1(4) . . . . ?
C10 Fe C14 C15 118.2(4) . . . . ?
C1 Fe C14 C15 56.2(3) . . . . ?
C2 Fe C14 C15 91.6(5) . . . . ?
C5 Fe C14 C15 12.9(3) . . . . ?
C11 Fe C14 C15 157.8(3) . . . . ?
C13 Fe C14 C15 -121.6(4) . . . . ?
C3 Fe C14 C15 -66.0(6) . . . . ?
C4 Fe C14 C15 -29.7(4) . . . . ?
C12 Fe C14 C15 -159.0(3) . . . . ?
C10 Fe C14 C13 -120.3(3) . . . . ?
C1 Fe C14 C13 177.8(2) . . . . ?
C2 Fe C14 C13 -146.9(4) . . . . ?
C5 Fe C14 C13 134.5(2) . . . . ?
C11 Fe C14 C13 -80.6(2) . . . . ?
C3 Fe C14 C13 55.6(5) . . . . ?
C4 Fe C14 C13 91.9(3) . . . . ?
C12 Fe C14 C13 -37.4(2) . . . . ?
C1 Fe C14 C10 -61.9(2) . . . . ?
C2 Fe C14 C10 -26.6(5) . . . . ?
C5 Fe C14 C10 -105.3(2) . . . . ?
C11 Fe C14 C10 39.7(2) . . . . ?
C13 Fe C14 C10 120.3(3) . . . . ?
C3 Fe C14 C10 175.9(5) . . . . ?
C4 Fe C14 C10 -147.8(2) . . . . ?
C12 Fe C14 C10 82.9(2) . . . . ?
B1 O1 C15 C14 169.9(3) . . . . ?
C13 C14 C15 O1 12.1(5) . . . . ?
C10 C14 C15 O1 -173.9(3) . . . . ?
Fe C14 C15 O1 101.6(3) . . . . ?
O1 B1 C21 C22 153.6(3) . . . . ?
C41 B1 C21 C22 37.6(4) . . . . ?
C31 B1 C21 C22 -94.7(4) . . . . ?
O1 B1 C21 C26 -24.7(4) . . . . ?
C41 B1 C21 C26 -140.7(3) . . . . ?
C31 B1 C21 C26 87.0(4) . . . . ?
C26 C21 C22 F22 -175.1(3) . . . . ?
B1 C21 C22 F22 6.4(5) . . . . ?
C26 C21 C22 C23 3.4(5) . . . . ?
B1 C21 C22 C23 -175.1(3) . . . . ?
F22 C22 C23 F23 -0.6(5) . . . . ?
C21 C22 C23 F23 -179.1(3) . . . . ?
F22 C22 C23 C24 177.9(3) . . . . ?
C21 C22 C23 C24 -0.6(6) . . . . ?
F23 C23 C24 F24 -2.0(5) . . . . ?
C22 C23 C24 F24 179.5(3) . . . . ?
F23 C23 C24 C25 176.7(3) . . . . ?
C22 C23 C24 C25 -1.8(5) . . . . ?
F24 C24 C25 F25 0.0(5) . . . . ?
C23 C24 C25 F25 -178.7(3) . . . . ?
F24 C24 C25 C26 179.9(3) . . . . ?
C23 C24 C25 C26 1.1(5) . . . . ?
F25 C25 C26 F26 2.1(5) . . . . ?
C24 C25 C26 F26 -177.7(3) . . . . ?
F25 C25 C26 C21 -178.2(3) . . . . ?
C24 C25 C26 C21 2.0(5) . . . . ?
C22 C21 C26 F26 175.7(3) . . . . ?
B1 C21 C26 F26 -5.9(5) . . . . ?
C22 C21 C26 C25 -4.0(5) . . . . ?
B1 C21 C26 C25 174.4(3) . . . . ?
O1 B1 C31 C36 130.8(3) . . . . ?
C41 B1 C31 C36 -109.7(4) . . . . ?
C21 B1 C31 C36 20.0(4) . . . . ?
O1 B1 C31 C32 -46.5(4) . . . . ?
C41 B1 C31 C32 73.0(4) . . . . ?
C21 B1 C31 C32 -157.4(3) . . . . ?
C36 C31 C32 F32 176.1(3) . . . . ?
B1 C31 C32 F32 -6.2(5) . . . . ?
C36 C31 C32 C33 -3.1(5) . . . . ?
B1 C31 C32 C33 174.6(3) . . . . ?
F32 C32 C33 F33 1.5(5) . . . . ?
C31 C32 C33 F33 -179.3(3) . . . . ?
F32 C32 C33 C34 -178.3(3) . . . . ?
C31 C32 C33 C34 0.9(6) . . . . ?
F33 C33 C34 F34 1.7(6) . . . . ?
C32 C33 C34 F34 -178.4(3) . . . . ?
F33 C33 C34 C35 -178.2(3) . . . . ?
C32 C33 C34 C35 1.7(6) . . . . ?
F34 C34 C35 F35 -1.8(5) . . . . ?
C33 C34 C35 F35 178.1(3) . . . . ?
F34 C34 C35 C36 178.3(3) . . . . ?
C33 C34 C35 C36 -1.8(6) . . . . ?
F35 C35 C36 F36 -1.4(5) . . . . ?
C34 C35 C36 F36 178.5(3) . . . . ?
F35 C35 C36 C31 179.4(3) . . . . ?
C34 C35 C36 C31 -0.7(6) . . . . ?
C32 C31 C36 F36 -176.1(3) . . . . ?
B1 C31 C36 F36 6.3(5) . . . . ?
C32 C31 C36 C35 3.0(5) . . . . ?
B1 C31 C36 C35 -174.5(3) . . . . ?
O1 B1 C41 C42 122.3(3) . . . . ?
C21 B1 C41 C42 -125.2(3) . . . . ?
C31 B1 C41 C42 5.1(5) . . . . ?
O1 B1 C41 C46 -58.7(4) . . . . ?
C21 B1 C41 C46 53.8(4) . . . . ?
C31 B1 C41 C46 -175.9(3) . . . . ?
C46 C41 C42 F42 -178.9(3) . . . . ?
B1 C41 C42 F42 0.2(5) . . . . ?
C46 C41 C42 C43 0.1(5) . . . . ?
B1 C41 C42 C43 179.1(3) . . . . ?
F42 C42 C43 F43 -1.5(5) . . . . ?
C41 C42 C43 F43 179.5(3) . . . . ?
F42 C42 C43 C44 179.8(3) . . . . ?
C41 C42 C43 C44 0.8(6) . . . . ?
F43 C43 C44 F44 0.2(5) . . . . ?
C42 C43 C44 F44 178.9(3) . . . . ?
F43 C43 C44 C45 -180.0(3) . . . . ?
C42 C43 C44 C45 -1.3(6) . . . . ?
F44 C44 C45 F45 0.9(5) . . . . ?
C43 C44 C45 F45 -178.8(3) . . . . ?
F44 C44 C45 C46 -179.3(3) . . . . ?
C43 C44 C45 C46 0.9(5) . . . . ?
F45 C45 C46 F46 -0.7(5) . . . . ?
C44 C45 C46 F46 179.6(3) . . . . ?
F45 C45 C46 C41 179.8(3) . . . . ?
C44 C45 C46 C41 0.0(5) . . . . ?
C42 C41 C46 F46 179.9(3) . . . . ?
B1 C41 C46 F46 0.8(4) . . . . ?
C42 C41 C46 C45 -0.5(5) . . . . ?
B1 C41 C46 C45 -179.6(3) . . . . ?
